data_4111297
loop_
_publ_author_name
'Nicolas Giuseppone'
'Jean-Louis Schmitt'
'Jean-Marie Lehn'

_publ_section_title
;
 Driven Evolution of a Constitutional Dynamic Library of Molecular Helices
 Toward the Selective Generation of [2 x 2] Gridlike Arrays under the
 Pressure of Metal Ion Coordination
;
_journal_name_full 'Journal of the American Chemical Society'
_journal_page_first 16748
_journal_page_last 16763
_journal_paper_doi 10.1021/ja0666452
_journal_volume 128
_journal_year 2006
_chemical_formula_moiety 'C18 H17 N5 O'
_chemical_formula_sum 'C18 H17 N5 O'
_chemical_formula_weight 319.37
_chemical_name_systematic ' ?'
_space_group_IT_number 19
_symmetry_cell_setting orthorhombic
_symmetry_space_group_name_Hall 'P 2ac 2ab'
_symmetry_space_group_name_H-M 'P 21 21 21'
_cell_angle_alpha 90
_cell_angle_beta 90
_cell_angle_gamma 90
_cell_formula_units_Z 4
_cell_length_a 8.3996(2)
_cell_length_b 13.3132(3)
_cell_length_c 14.1796(4)
_cell_measurement_reflns_used 4581
_cell_measurement_temperature 173
_cell_measurement_theta_max 30.0
_cell_measurement_theta_min 1.4
_cell_volume 1585.64(7)
_computing_publication_material CIFGEN_IN_OpenMoleN_(_1997)
_computing_structure_refinement LSFM_OpenMoleN_(_1997)
_computing_structure_solution direct_methods_(SIR,_Burla_et_al.,_1989)
_diffrn_ambient_temperature 173
_diffrn_measured_fraction_theta_full 0.996
_diffrn_measured_fraction_theta_max 0.996
_diffrn_measurement_details
;
   4581 reflections were collected using program Collect
 ("Collect" Data collection software, Nonius B.V., 1998)
 The conditions were as follow : crystal to detector distance =  36. mm.
 Scan angle =  2.0 deg 1 scans of   50 sec per frame.
 Data collection was divided into  2 set(s)
 with the following starting angles and number of frames :

 Set 1 Theta =    8.80 Omega =    0.00 Kappa =    0.00   75 frames
 Set 2 Theta =   -7.30 Kappa = -129.00 Phi   =    0.00   16 frames
 Friedel pairs were averaged. Internal R = 0.04
;
_diffrn_measurement_device_type KappaCCD
_diffrn_measurement_method '\p scans'
_diffrn_radiation_monochromator graphite
_diffrn_radiation_type Mo-K\a
_diffrn_radiation_wavelength 0.71073
_diffrn_reflns_av_R_equivalents 0.040
_diffrn_reflns_av_sigmaI/netI 0.333
_diffrn_reflns_limit_h_max 11
_diffrn_reflns_limit_h_min -11
_diffrn_reflns_limit_k_max 18
_diffrn_reflns_limit_k_min -18
_diffrn_reflns_limit_l_max 19
_diffrn_reflns_limit_l_min -19
_diffrn_reflns_number 4581
_diffrn_reflns_theta_full 30.02
_diffrn_reflns_theta_max 30.02
_diffrn_reflns_theta_min 2.5
_diffrn_source xray_tube
_diffrn_standards_decay_% 0
_exptl_absorpt_coefficient_mu 0.088
_exptl_absorpt_correction_type none
_exptl_crystal_colour colorless
_exptl_crystal_density_diffrn 1.34
_exptl_crystal_density_method none
_exptl_crystal_description prism
_exptl_crystal_F_000 672
_exptl_crystal_size_max 0.09
_exptl_crystal_size_mid 0.06
_exptl_crystal_size_min 0.06
_refine_diff_density_max 0.678
_refine_diff_density_min -0.318
_refine_ls_abs_structure_details 'Flack H D  (1983), Acta Cryst. A39, 876-881'
_refine_ls_abs_structure_Flack 0(1)
_refine_ls_extinction_method none
_refine_ls_goodness_of_fit_all 1.937
_refine_ls_goodness_of_fit_ref 1.037
_refine_ls_hydrogen_treatment noref
_refine_ls_matrix_type full
_refine_ls_number_constraints 0
_refine_ls_number_parameters 217
_refine_ls_number_reflns 2981
_refine_ls_number_restraints 4
_refine_ls_R_factor_all 0.075
_refine_ls_R_factor_gt 0.042
_refine_ls_shift/esd_mean 0.001
_refine_ls_shift/su_max 0.005
_refine_ls_structure_factor_coef F
_refine_ls_weighting_scheme sigma
_refine_ls_wR_factor_all 0.100
_refine_ls_wR_factor_ref 0.055
_reflns_number_gt 2981
_reflns_number_total 4581
_reflns_threshold_expression >3.0\s(I)
_cod_data_source_file ja0666452si20061005_010447.cif
_cod_data_source_block st1492
_cod_original_sg_symbol_Hall ' P 2ac 2ab'
_cod_database_code 4111297

loop_
_symmetry_equiv_pos_as_xyz
x,y,z
1/2-x,-y,1/2+z
-x,1/2+y,1/2-z
1/2+x,1/2-y,-z

loop_
_atom_site_label
_atom_site_fract_x
_atom_site_fract_y
_atom_site_fract_z
_atom_site_U_iso_or_equiv
_atom_site_adp_type
_atom_site_calc_flag
_atom_site_calc_attached_atom
_atom_site_type_symbol
C1 -0.1958(2) 0.6167(1) 0.8538(1) 0.0219(7) Uani ? ? C
N1 -0.2981(1) 0.6651(1) 0.9103(1) 0.0272(7) Uani ? ? n
C2 -0.4344(2) 0.6193(1) 0.9323(1) 0.0324(9) Uani ? ? C
C3 -0.4754(2) 0.5254(1) 0.8996(1) 0.0308(9) Uani ? ? C
C4 -0.3714(2) 0.4764(1) 0.8414(1) 0.0318(9) Uani ? ? C
C5 -0.2296(2) 0.5220(1) 0.8168(1) 0.0274(8) Uani ? ? C
C6 -0.0469(2) 0.6703(1) 0.8357(1) 0.0225(7) Uani ? ? C
N2 0.0643(1) 0.6299(1) 0.78657(9) 0.0224(6) Uani ? ? n
N3 0.2033(1) 0.6812(1) 0.7751(1) 0.0228(6) Uani ? ? n
C7 0.2339(2) 0.7738(1) 0.8260(1) 0.0295(8) Uani ? ? C
C8 0.3144(2) 0.6388(1) 0.7142(1) 0.0216(7) Uani ? ? C
N4 0.4505(1) 0.68955(9) 0.70381(9) 0.0221(6) Uani ? ? n
C9 0.5609(2) 0.6471(1) 0.6475(1) 0.0211(7) Uani ? ? C
C10 0.7117(2) 0.7038(1) 0.6334(1) 0.0221(8) Uani ? ? C
C11 0.7351(2) 0.7988(1) 0.6728(1) 0.0256(8) Uani ? ? C
C12 0.8732(2) 0.8518(1) 0.6550(1) 0.0294(8) Uani ? ? C
C13 0.9913(2) 0.8105(1) 0.5988(1) 0.0309(9) Uani ? ? C
C14 0.9718(2) 0.7154(1) 0.5616(1) 0.0311(9) Uani ? ? C
C15 0.8329(2) 0.6621(1) 0.5782(1) 0.0274(8) Uani ? ? C
N5 0.5460(1) 0.5609(1) 0.6008(1) 0.0244(7) Uani ? ? n
C16 0.4047(2) 0.5136(1) 0.6100(1) 0.0230(7) Uani ? ? C
C17 0.2842(2) 0.5492(1) 0.6655(1) 0.0232(8) Uani ? ? C
C18 0.3907(2) 0.4203(1) 0.5513(1) 0.0304(9) Uani ? ? C
O 0.2453(1) 0.36979(8) 0.56514(9) 0.0311(6) Uani ? ? O
H01 0.2603 0.2992 0.5669 0.0429 Uiso ? ? H
H1 -0.5070 0.6533 0.9726 0.0427 Uiso calc C2 H
H2 -0.5737 0.4953 0.9171 0.0413 Uiso calc C3 H
H3 -0.3965 0.4115 0.8180 0.0422 Uiso calc C4 H
H4 -0.1568 0.4895 0.7756 0.0359 Uiso calc C5 H
H5 -0.0323 0.7358 0.8607 0.0293 Uiso calc C6 H
H6 0.3359 0.7989 0.8093 0.0384 Uiso calc C7 H
H7 0.1549 0.8221 0.8102 0.0384 Uiso calc C7 H
H8 0.2307 0.7612 0.8919 0.0384 Uiso calc C7 H
H9 0.1853 0.5150 0.6707 0.0304 Uiso calc C17 H
H10 0.6554 0.8272 0.7122 0.0338 Uiso calc C11 H
H11 0.8873 0.9168 0.6813 0.0384 Uiso calc C12 H
H12 1.0855 0.8475 0.5860 0.0407 Uiso calc C13 H
H13 1.0540 0.6863 0.5245 0.0414 Uiso calc C14 H
H14 0.8199 0.5970 0.5519 0.0358 Uiso calc C15 H
H15 0.4753 0.3761 0.5675 0.0397 Uiso calc C18 H
H16 0.3992 0.4383 0.4867 0.0397 Uiso calc C18 H

loop_
_atom_site_aniso_label
_atom_site_aniso_U_11
_atom_site_aniso_U_22
_atom_site_aniso_U_33
_atom_site_aniso_U_12
_atom_site_aniso_U_13
_atom_site_aniso_U_23
_atom_site_aniso_type_symbol
C1 0.0204(7) 0.0245(8) 0.0210(8) 0.0029(6) 0.0010(7) 0.0031(7) C
N1 0.0227(6) 0.0297(7) 0.0298(7) 0.0003(6) 0.0058(6) -0.0027(6) n
C2 0.0257(8) 0.040(1) 0.0333(9) 0.0020(7) 0.0069(8) -0.0023(8) C
C3 0.0215(7) 0.0357(9) 0.038(1) -0.0040(7) 0.0020(8) 0.0078(8) C
C4 0.0269(8) 0.0288(8) 0.042(1) -0.0021(7) -0.0017(8) -0.0023(8) C
C5 0.0235(8) 0.0271(8) 0.0323(9) 0.0051(7) 0.0019(7) -0.0028(8) C
C6 0.0234(8) 0.0219(7) 0.0223(8) -0.0000(6) -0.0001(7) 0.0004(7) C
N2 0.0168(6) 0.0270(6) 0.0249(7) -0.0017(5) -0.0002(5) 0.0015(6) n
N3 0.0193(6) 0.0250(6) 0.0244(7) -0.0050(5) 0.0044(6) -0.0034(6) n
C7 0.0280(8) 0.0285(7) 0.0321(9) -0.0061(8) 0.0063(8) -0.0052(8) C
C8 0.0193(7) 0.0265(7) 0.0198(7) 0.0016(6) -0.0004(6) 0.0021(7) C
N4 0.0177(6) 0.0264(6) 0.0231(7) -0.0028(5) 0.0004(6) 0.0010(6) n
C9 0.0201(7) 0.0264(8) 0.0177(7) -0.0016(7) -0.0021(6) 0.0026(6) C
C10 0.0190(7) 0.0268(8) 0.0211(8) 0.0005(6) -0.0006(7) 0.0035(7) C
C11 0.0200(8) 0.0304(8) 0.0277(8) -0.0008(7) 0.0023(7) 0.0003(7) C
C12 0.0281(8) 0.0264(8) 0.0342(9) -0.0055(7) -0.0012(8) -0.0028(8) C
C13 0.0249(8) 0.0381(9) 0.0310(9) -0.0102(7) 0.0030(8) 0.0044(8) C
C14 0.0247(8) 0.041(1) 0.0294(9) -0.0020(8) 0.0073(7) -0.0006(8) C
C15 0.0254(8) 0.0318(9) 0.0255(8) -0.0033(7) 0.0022(7) -0.0029(8) C
N5 0.0216(6) 0.0263(7) 0.0254(7) -0.0024(6) 0.0021(6) 0.0001(6) n
C16 0.0225(7) 0.0245(7) 0.0221(7) -0.0010(6) -0.0011(7) 0.0030(7) C
C17 0.0194(7) 0.0260(7) 0.0247(8) -0.0055(6) 0.0009(7) 0.0001(7) C
C18 0.0284(8) 0.0288(8) 0.034(1) -0.0033(7) 0.0033(8) -0.0062(8) C
O 0.0231(5) 0.0250(5) 0.0520(8) -0.0033(5) -0.0029(5) -0.0051(6) O

loop_
_atom_type_symbol
_atom_type_scat_dispersion_real
_atom_type_scat_dispersion_imag
_atom_type_scat_source
C 0.002 0.002 International_Tables_Vol_IV_Table_2.3.1
H 0.000 0.000 International_Tables_Vol_IV_Table_2.3.1
N 0.004 0.003 International_Tables_Vol_IV_Table_2.3.1
O 0.008 0.006 International_Tables_Vol_IV_Table_2.3.1

loop_
_geom_angle_atom_site_label_1
_geom_angle_atom_site_label_2
_geom_angle_atom_site_label_3
_geom_angle
N1 C1 C5 121.9(2)
N1 C1 C6 114.7(2)
C5 C1 C6 123.3(2)
C1 N1 C2 118.1(2)
N1 C2 C3 123.4(2)
C2 C3 C4 118.4(2)
C3 C4 C5 119.6(2)
C1 C5 C4 118.5(2)
C1 C6 N2 120.9(2)
C6 N2 N3 118.6(1)
N2 N3 C7 121.1(1)
N2 N3 C8 116.5(1)
C7 N3 C8 122.4(1)
N3 C8 N4 115.9(2)
N3 C8 C17 122.0(1)
N4 C8 C17 122.1(2)
C8 N4 C9 116.2(1)
N4 C9 C10 116.9(1)
N4 C9 N5 126.3(2)
C10 C9 N5 116.8(1)
C9 C10 C11 121.7(2)
C9 C10 C15 119.6(2)
C11 C10 C15 118.7(2)
C10 C11 C12 120.4(2)
C11 C12 C13 120.3(2)
C12 C13 C14 119.9(2)
C13 C14 C15 120.3(2)
C10 C15 C14 120.3(2)
C9 N5 C16 115.9(1)
N5 C16 C17 123.1(2)
N5 C16 C18 113.6(1)
C17 C16 C18 123.2(2)
C8 C17 C16 116.4(1)
C16 C18 O 112.7(1)

loop_
_geom_bond_atom_site_label_1
_geom_bond_atom_site_label_2
_geom_bond_distance
C1 N1 1.340(2)
C1 C5 1.395(2)
C1 C6 1.463(2)
N1 C2 1.334(2)
C2 C3 1.377(3)
C3 C4 1.368(3)
C4 C5 1.381(2)
C6 N2 1.284(2)
N2 N3 1.362(2)
N3 C7 1.453(2)
N3 C8 1.390(2)
C8 N4 1.336(2)
C8 C17 1.402(3)
N4 C9 1.348(2)
C9 C10 1.487(2)
C9 N5 1.331(2)
C10 C11 1.398(2)
C10 C15 1.399(2)
C11 C12 1.381(2)
C12 C13 1.386(3)
C13 C14 1.382(3)
C14 C15 1.385(3)
N5 C16 1.350(2)
C16 C17 1.366(2)
C16 C18 1.501(2)
C18 O 1.408(2)
